data_1507146
loop_
_publ_author_name
'Yuan, Feng-Quan'
'Han, Fu-She'

_publ_section_title
;
 Synthesis of Densely Substituted \a,\b,\g,\d-Dienones via the
 Pd(II)-Catalyzed Allylation, H-Migration, and Aerobic Oxidative
 \d-Hydride Elimination Cascade.
;
_journal_issue 5
_journal_name_full 'Organic letters'
_journal_page_first 1218
_journal_page_last 1221
_journal_paper_doi 10.1021/ol203444g
_journal_volume 14
_journal_year 2012
_chemical_formula_sum 'C20 H18 O2'
_chemical_formula_weight 290.34
_chemical_name_systematic
; 
 ? 
;
_space_group_IT_number 33
_symmetry_cell_setting orthorhombic
_symmetry_space_group_name_Hall 'P 2c -2n'
_symmetry_space_group_name_H-M 'P n a 21'
_atom_sites_solution_hydrogens geom
_atom_sites_solution_primary direct
_atom_sites_solution_secondary difmap
_audit_creation_method SHELXL-97
_cell_angle_alpha 90.00
_cell_angle_beta 90.00
_cell_angle_gamma 90.00
_cell_formula_units_Z 4
_cell_length_a 9.9470(11)
_cell_length_b 20.244(2)
_cell_length_c 7.9602(9)
_cell_measurement_reflns_used 1681
_cell_measurement_temperature 188(2)
_cell_measurement_theta_max 20.35
_cell_measurement_theta_min 2.75
_cell_volume 1602.9(3)
_computing_cell_refinement 'Bruker SMART'
_computing_data_collection 'Bruker SMART'
_computing_data_reduction 'Bruker SAINT'
_computing_molecular_graphics 'Bruker SHELXTL'
_computing_publication_material 'Bruker SHELXTL'
_computing_structure_refinement 'SHELXL-97 (Sheldrick, 1997)'
_computing_structure_solution 'SHELXS-97 (Sheldrick, 1990)'
_diffrn_ambient_temperature 188(2)
_diffrn_measured_fraction_theta_full 1.000
_diffrn_measured_fraction_theta_max 1.000
_diffrn_measurement_device_type 'Bruker APEX CCD area detector'
_diffrn_measurement_method 'phi and omega scans'
_diffrn_radiation_monochromator graphite
_diffrn_radiation_source 'fine-focus sealed tube'
_diffrn_radiation_type MoK\a
_diffrn_radiation_wavelength 0.71073
_diffrn_reflns_av_R_equivalents 0.0390
_diffrn_reflns_av_sigmaI/netI 0.0402
_diffrn_reflns_limit_h_max 11
_diffrn_reflns_limit_h_min -11
_diffrn_reflns_limit_k_max 18
_diffrn_reflns_limit_k_min -24
_diffrn_reflns_limit_l_max 9
_diffrn_reflns_limit_l_min -9
_diffrn_reflns_number 8892
_diffrn_reflns_theta_full 25.01
_diffrn_reflns_theta_max 25.01
_diffrn_reflns_theta_min 2.01
_exptl_absorpt_coefficient_mu 0.076
_exptl_absorpt_correction_T_max 0.9894
_exptl_absorpt_correction_T_min 0.9760
_exptl_absorpt_correction_type multi-scan
_exptl_absorpt_process_details SADABS
_exptl_crystal_density_diffrn 1.203
_exptl_crystal_density_method 'not measured'
_exptl_crystal_F_000 616
_exptl_crystal_size_max 0.32
_exptl_crystal_size_mid 0.25
_exptl_crystal_size_min 0.14
_refine_diff_density_max 0.183
_refine_diff_density_min -0.131
_refine_diff_density_rms 0.030
_refine_ls_abs_structure_details 'Flack H D (1983), Acta Cryst. A39, 876-881'
_refine_ls_abs_structure_Flack -0.4(17)
_refine_ls_extinction_method none
_refine_ls_goodness_of_fit_ref 0.972
_refine_ls_hydrogen_treatment constr
_refine_ls_matrix_type full
_refine_ls_number_parameters 201
_refine_ls_number_reflns 2832
_refine_ls_number_restraints 1
_refine_ls_restrained_S_all 0.972
_refine_ls_R_factor_all 0.0543
_refine_ls_R_factor_gt 0.0409
_refine_ls_shift/su_max 0.018
_refine_ls_shift/su_mean 0.001
_refine_ls_structure_factor_coef Fsqd
_refine_ls_weighting_details 'calc w=1/[\s^2^(Fo^2^)+(0.0557P)^2^] where P=(Fo^2^+2Fc^2^)/3'
_refine_ls_weighting_scheme calc
_refine_ls_wR_factor_gt 0.0907
_refine_ls_wR_factor_ref 0.0984
_reflns_number_gt 2352
_reflns_number_total 2832
_reflns_threshold_expression >2sigma(I)
_cod_data_source_file ol203444g_si_002.cif
_cod_data_source_block v200
_cod_depositor_comments
;
The following automatic conversions were performed:

'_symmetry_cell_setting' value 'Orthorhombic' changed to
'orthorhombic' according to
/home/saulius/struct/CIF-dictionaries/cif_core.dic dictionary named
'cif_core.dic' version 2.4.1 from 2010-06-29.

Automatic conversion script
Id: cif_fix_values 1715 2011-07-08 13:25:40Z adriana 
;
_cod_original_sg_symbol_H-M Pna2(1)
_cod_database_code 1507146

loop_
_symmetry_equiv_pos_as_xyz
'x, y, z'
'-x, -y, z+1/2'
'x+1/2, -y+1/2, z'
'-x+1/2, y+1/2, z+1/2'

loop_
_atom_site_label
_atom_site_type_symbol
_atom_site_fract_x
_atom_site_fract_y
_atom_site_fract_z
_atom_site_U_iso_or_equiv
_atom_site_adp_type
_atom_site_occupancy
_atom_site_symmetry_multiplicity
_atom_site_calc_flag
_atom_site_refinement_flags
C1 C 0.38381(19) 0.88919(11) -0.0270(3) 0.0321(5) Uani 1 1 d .
C2 C 0.3742(2) 0.94325(11) 0.0814(3) 0.0381(5) Uani 1 1 d .
H2 H 0.3828 0.9371 0.1992 0.046 Uiso 1 1 calc R
C3 C 0.3520(2) 1.00586(12) 0.0169(3) 0.0428(6) Uani 1 1 d .
H3 H 0.3466 1.0424 0.0913 0.051 Uiso 1 1 calc R
C4 C 0.3378(2) 1.01605(12) -0.1535(3) 0.0421(6) Uani 1 1 d .
H4 H 0.3232 1.0593 -0.1961 0.051 Uiso 1 1 calc R
C5 C 0.3449(2) 0.96284(12) -0.2615(3) 0.0423(6) Uani 1 1 d .
H5 H 0.3339 0.9693 -0.3789 0.051 Uiso 1 1 calc R
C6 C 0.3680(2) 0.90007(12) -0.1987(3) 0.0371(6) Uani 1 1 d .
H6 H 0.3733 0.8638 -0.2741 0.045 Uiso 1 1 calc R
C7 C 0.4125(2) 0.82181(10) 0.0323(3) 0.0325(5) Uani 1 1 d .
H7 H 0.4067 0.7875 -0.0489 0.039 Uiso 1 1 calc R
C8 C 0.44576(19) 0.80383(10) 0.1883(3) 0.0337(5) Uani 1 1 d .
H8 H 0.4463 0.8367 0.2735 0.040 Uiso 1 1 calc R
C9 C 0.48141(18) 0.73601(10) 0.2351(3) 0.0304(5) Uani 1 1 d .
C10 C 0.4414(2) 0.68180(10) 0.1177(3) 0.0297(5) Uani 1 1 d .
C11 C 0.5393(2) 0.64153(11) 0.0464(3) 0.0366(5) Uani 1 1 d .
H11 H 0.6315 0.6503 0.0681 0.044 Uiso 1 1 calc R
C12 C 0.5045(2) 0.58909(11) -0.0551(3) 0.0437(6) Uani 1 1 d .
H12 H 0.5724 0.5617 -0.1020 0.052 Uiso 1 1 calc R
C13 C 0.3711(2) 0.57643(12) -0.0886(3) 0.0446(6) Uani 1 1 d .
H13 H 0.3468 0.5399 -0.1570 0.053 Uiso 1 1 calc R
C14 C 0.2732(2) 0.61681(11) -0.0227(3) 0.0414(6) Uani 1 1 d .
H14 H 0.1813 0.6084 -0.0474 0.050 Uiso 1 1 calc R
C15 C 0.3074(2) 0.66961(11) 0.0792(3) 0.0353(5) Uani 1 1 d .
H15 H 0.2392 0.6976 0.1230 0.042 Uiso 1 1 calc R
C16 C 0.5526(2) 0.72071(10) 0.3758(3) 0.0330(5) Uani 1 1 d .
C17 C 0.5855(2) 0.64977(11) 0.4205(3) 0.0362(5) Uani 1 1 d .
C18 C 0.4734(3) 0.60189(12) 0.4518(4) 0.0569(7) Uani 1 1 d .
H18A H 0.4428 0.5834 0.3445 0.085 Uiso 1 1 calc R
H18B H 0.3986 0.6248 0.5068 0.085 Uiso 1 1 calc R
H18C H 0.5056 0.5661 0.5243 0.085 Uiso 1 1 calc R
C19 C 0.6086(2) 0.77060(12) 0.4950(3) 0.0401(6) Uani 1 1 d .
C20 C 0.6283(3) 0.74959(14) 0.6735(4) 0.0714(9) Uani 1 1 d .
H20A H 0.7124 0.7247 0.6833 0.107 Uiso 1 1 calc R
H20B H 0.5529 0.7216 0.7084 0.107 Uiso 1 1 calc R
H20C H 0.6325 0.7887 0.7458 0.107 Uiso 1 1 calc R
O1 O 0.70216(16) 0.63430(8) 0.4400(2) 0.0516(5) Uani 1 1 d .
O2 O 0.6358(2) 0.82627(9) 0.4524(2) 0.0641(5) Uani 1 1 d .

loop_
_atom_site_aniso_label
_atom_site_aniso_U_11
_atom_site_aniso_U_22
_atom_site_aniso_U_33
_atom_site_aniso_U_23
_atom_site_aniso_U_13
_atom_site_aniso_U_12
C1 0.0251(10) 0.0277(12) 0.0437(13) 0.0036(10) -0.0032(9) -0.0005(8)
C2 0.0408(12) 0.0346(14) 0.0388(12) 0.0032(11) -0.0024(10) 0.0027(10)
C3 0.0431(13) 0.0303(13) 0.0551(17) -0.0019(12) -0.0015(12) 0.0027(10)
C4 0.0384(13) 0.0311(14) 0.0569(18) 0.0127(12) -0.0033(11) -0.0029(10)
C5 0.0457(13) 0.0381(15) 0.0432(14) 0.0094(12) -0.0027(11) -0.0033(11)
C6 0.0381(13) 0.0327(13) 0.0406(13) 0.0023(11) -0.0019(10) -0.0038(10)
C7 0.0282(10) 0.0285(12) 0.0408(13) 0.0051(10) -0.0002(9) -0.0002(9)
C8 0.0309(11) 0.0288(13) 0.0413(13) -0.0012(10) 0.0009(10) 0.0033(9)
C9 0.0254(10) 0.0300(13) 0.0358(12) 0.0007(10) 0.0064(9) -0.0002(9)
C10 0.0302(11) 0.0277(12) 0.0312(12) 0.0066(10) 0.0003(8) -0.0004(9)
C11 0.0286(11) 0.0364(13) 0.0448(14) 0.0015(11) 0.0017(10) 0.0011(10)
C12 0.0431(13) 0.0381(14) 0.0500(14) -0.0067(12) 0.0049(11) 0.0058(10)
C13 0.0540(14) 0.0357(14) 0.0440(14) -0.0043(13) -0.0053(12) -0.0036(11)
C14 0.0335(12) 0.0443(14) 0.0464(14) 0.0057(12) -0.0050(10) -0.0032(10)
C15 0.0337(11) 0.0332(13) 0.0389(12) 0.0033(11) -0.0007(10) 0.0030(9)
C16 0.0336(11) 0.0301(13) 0.0353(12) 0.0048(10) 0.0032(10) 0.0006(9)
C17 0.0410(12) 0.0368(13) 0.0310(12) 0.0023(11) -0.0036(10) 0.0073(10)
C18 0.0675(17) 0.0398(15) 0.0634(18) 0.0161(14) -0.0017(14) -0.0092(12)
C19 0.0433(13) 0.0364(14) 0.0405(14) 0.0000(12) -0.0032(10) 0.0041(10)
C20 0.119(3) 0.0561(19) 0.0390(16) -0.0056(14) -0.0181(16) 0.0121(17)
O1 0.0494(10) 0.0512(11) 0.0541(11) 0.0104(9) -0.0024(9) 0.0143(8)
O2 0.0895(13) 0.0418(11) 0.0609(12) 0.0041(10) -0.0197(10) -0.0198(9)

loop_
_atom_type_symbol
_atom_type_description
_atom_type_scat_dispersion_real
_atom_type_scat_dispersion_imag
_atom_type_scat_source
C C 0.0033 0.0016 'International Tables Vol C Tables 4.2.6.8 and 6.1.1.4'
H H 0.0000 0.0000 'International Tables Vol C Tables 4.2.6.8 and 6.1.1.4'
O O 0.0106 0.0060 'International Tables Vol C Tables 4.2.6.8 and 6.1.1.4'

loop_
_geom_angle_atom_site_label_1
_geom_angle_atom_site_label_2
_geom_angle_atom_site_label_3
_geom_angle
C6 C1 C2 118.3(2)
C6 C1 C7 118.9(2)
C2 C1 C7 122.8(2)
C3 C2 C1 119.9(2)
C3 C2 H2 120.0
C1 C2 H2 120.0
C4 C3 C2 121.2(2)
C4 C3 H3 119.4
C2 C3 H3 119.4
C5 C4 C3 119.4(2)
C5 C4 H4 120.3
C3 C4 H4 120.3
C4 C5 C6 120.0(2)
C4 C5 H5 120.0
C6 C5 H5 120.0
C5 C6 C1 121.2(2)
C5 C6 H6 119.4
C1 C6 H6 119.4
C8 C7 C1 126.8(2)
C8 C7 H7 116.6
C1 C7 H7 116.6
C7 C8 C9 123.5(2)
C7 C8 H8 118.3
C9 C8 H8 118.3
C16 C9 C8 123.25(19)
C16 C9 C10 119.07(18)
C8 C9 C10 117.63(18)
C15 C10 C11 118.6(2)
C15 C10 C9 121.54(19)
C11 C10 C9 119.90(19)
C12 C11 C10 121.0(2)
C12 C11 H11 119.5
C10 C11 H11 119.5
C13 C12 C11 119.9(2)
C13 C12 H12 120.0
C11 C12 H12 120.0
C12 C13 C14 119.9(2)
C12 C13 H13 120.1
C14 C13 H13 120.1
C13 C14 C15 120.5(2)
C13 C14 H14 119.7
C15 C14 H14 119.7
C14 C15 C10 120.1(2)
C14 C15 H15 119.9
C10 C15 H15 119.9
C9 C16 C19 124.26(19)
C9 C16 C17 121.45(19)
C19 C16 C17 114.25(19)
O1 C17 C18 121.6(2)
O1 C17 C16 118.82(19)
C18 C17 C16 119.43(19)
C17 C18 H18A 109.5
C17 C18 H18B 109.5
H18A C18 H18B 109.5
C17 C18 H18C 109.5
H18A C18 H18C 109.5
H18B C18 H18C 109.5
O2 C19 C16 122.4(2)
O2 C19 C20 120.2(2)
C16 C19 C20 117.4(2)
C19 C20 H20A 109.5
C19 C20 H20B 109.5
H20A C20 H20B 109.5
C19 C20 H20C 109.5
H20A C20 H20C 109.5
H20B C20 H20C 109.5

loop_
_geom_bond_atom_site_label_1
_geom_bond_atom_site_label_2
_geom_bond_distance
C1 C6 1.393(3)
C1 C2 1.397(3)
C1 C7 1.471(3)
C2 C3 1.385(3)
C2 H2 0.9500
C3 C4 1.379(3)
C3 H3 0.9500
C4 C5 1.380(3)
C4 H4 0.9500
C5 C6 1.385(3)
C5 H5 0.9500
C6 H6 0.9500
C7 C8 1.336(3)
C7 H7 0.9500
C8 C9 1.466(3)
C8 H8 0.9500
C9 C16 1.360(3)
C9 C10 1.496(3)
C10 C15 1.389(3)
C10 C11 1.391(3)
C11 C12 1.379(3)
C11 H11 0.9500
C12 C13 1.377(3)
C12 H12 0.9500
C13 C14 1.376(3)
C13 H13 0.9500
C14 C15 1.385(3)
C14 H14 0.9500
C15 H15 0.9500
C16 C19 1.493(3)
C16 C17 1.515(3)
C17 O1 1.212(2)
C17 C18 1.498(3)
C18 H18A 0.9800
C18 H18B 0.9800
C18 H18C 0.9800
C19 O2 1.208(3)
C19 C20 1.496(4)
C20 H20A 0.9800
C20 H20B 0.9800
C20 H20C 0.9800

loop_
_cod_related_entry_id
_cod_related_entry_database
_cod_related_entry_code
1 ChemSpider 30651784
